data_4062247
loop_
_publ_author_name
'Beachley, O. T.'
'MacRae, David J.'
'Churchill, Melvyn Rowen'
'Kovalevsky, Andrey Yu.'
'Robirds, Eric S.'

_publ_section_title
;
 Cyclopentadiene Elimination Reactions for the Preparation of
 Organoindium(III) Derivatives. Crystal and Molecular Structures of
 Me~2~In(acac), (Me~3~CCH~2~)~2~In(acac), (Me)(Me~3~CCH~2~)In(acac),
 and [Me~2~InNH(t-Bu)]~2~
;
_journal_issue 20
_journal_name_full Organometallics
_journal_page_first 3991
_journal_page_last 4000
_journal_paper_doi 10.1021/om0304154
_journal_volume 22
_journal_year 2003
_chemical_formula_sum 'C15 H29 In O2'
_chemical_formula_weight 356.20
_chemical_name_common In2Np4(acac)2
_space_group_IT_number 2
_symmetry_cell_setting triclinic
_symmetry_space_group_name_Hall '-P 1'
_symmetry_space_group_name_H-M 'P -1'
_cell_angle_alpha 102.705(2)
_cell_angle_beta 91.902(2)
_cell_angle_gamma 104.773(2)
_cell_formula_units_Z 2
_cell_length_a 9.5246(8)
_cell_length_b 9.5363(8)
_cell_length_c 9.8629(8)
_cell_measurement_temperature 90(1)
_cell_volume 841.2(1)
_diffrn_ambient_temperature 90(1)
_exptl_crystal_density_diffrn 1.406
_cod_depositor_comments
;
The following automatic conversions were performed:
'_symmetry_cell_setting' value 'Triclinic' changed to 'triclinic'
according to '/home/saulius/struct/CIF-dictionaries/cif_core.dic'
dictionary named 'cif_core.dic' version 2.4.1 from 2010-06-29.

Automatic conversion script
Id: cif_fix_enum 1527 2010-12-29 10:47:43Z saulius 
;
_cod_database_code 4062247

loop_
_symmetry_equiv_pos_as_xyz
'x, y, z'
'-x, -y, -z'

loop_
_atom_site_label
_atom_site_type_symbol
_atom_site_fract_x
_atom_site_fract_y
_atom_site_fract_z
_atom_site_U_iso_or_equiv
_atom_site_adp_type
_atom_site_occupancy
_atom_site_symmetry_multiplicity
_atom_site_calc_flag
_atom_site_refinement_flags
_atom_site_disorder_assembly
_atom_site_disorder_group
In1 In 0.536293(14) 0.604739(15) 0.703405(14) 0.01287(5) Uani 1 1 d . . .
O1 O 0.44074(15) 0.62989(15) 0.50745(14) 0.0145(3) Uani 1 1 d . . .
O2 O 0.47689(15) 0.81194(15) 0.79410(15) 0.0161(3) Uani 1 1 d . . .
C1 C 0.3863(2) 0.7355(2) 0.4886(2) 0.0139(4) Uani 1 1 d . . .
C2 C 0.3796(2) 0.8606(2) 0.5901(2) 0.0155(4) Uani 1 1 d . . .
H2A H 0.336(3) 0.926(3) 0.559(3) 0.019(6) Uiso 1 1 d . . .
C3 C 0.4226(2) 0.8923(2) 0.7334(2) 0.0149(4) Uani 1 1 d . . .
C4 C 0.3232(3) 0.7193(3) 0.3431(2) 0.0195(4) Uani 1 1 d . . .
H4A H 0.387(3) 0.697(3) 0.281(3) 0.035(8) Uiso 1 1 d . . .
H4B H 0.294(3) 0.803(3) 0.329(3) 0.033(7) Uiso 1 1 d . . .
H4C H 0.241(3) 0.646(3) 0.324(3) 0.029(7) Uiso 1 1 d . . .
C5 C 0.4026(3) 1.0324(2) 0.8267(2) 0.0207(4) Uani 1 1 d . . .
H5A H 0.489(3) 1.083(3) 0.890(3) 0.035(8) Uiso 1 1 d . . .
H5B H 0.336(3) 1.006(3) 0.885(3) 0.037(8) Uiso 1 1 d . . .
H5C H 0.373(3) 1.097(3) 0.775(3) 0.019(6) Uiso 1 1 d . . .
C6 C 0.7722(2) 0.6772(2) 0.7112(2) 0.0174(4) Uani 1 1 d . . .
H6A H 0.812(3) 0.648(3) 0.788(3) 0.025(7) Uiso 1 1 d . . .
H6B H 0.796(3) 0.613(3) 0.624(3) 0.017(6) Uiso 1 1 d . . .
C7 C 0.8529(2) 0.8409(2) 0.7180(2) 0.0164(4) Uani 1 1 d . . .
C8 C 1.0156(2) 0.8524(3) 0.7096(3) 0.0251(5) Uani 1 1 d . . .
H8A H 1.035(3) 0.790(3) 0.622(3) 0.034(7) Uiso 1 1 d . . .
H8B H 1.057(3) 0.825(3) 0.786(3) 0.031(7) Uiso 1 1 d . . .
H8C H 1.068(3) 0.951(3) 0.715(3) 0.029(7) Uiso 1 1 d . . .
C9 C 0.8345(3) 0.9424(3) 0.8560(2) 0.0215(4) Uani 1 1 d . . .
H9A H 0.890(3) 1.043(3) 0.863(3) 0.033(7) Uiso 1 1 d . . .
H9B H 0.869(3) 0.913(3) 0.940(3) 0.029(7) Uiso 1 1 d . . .
H9C H 0.730(3) 0.936(3) 0.866(3) 0.033(7) Uiso 1 1 d . . .
C10 C 0.7980(2) 0.8928(2) 0.5964(2) 0.0202(4) Uani 1 1 d . . .
H10A H 0.809(3) 0.829(3) 0.505(3) 0.025(7) Uiso 1 1 d . . .
H10B H 0.856(3) 0.994(3) 0.598(3) 0.031(7) Uiso 1 1 d . . .
H10C H 0.696(3) 0.890(3) 0.596(3) 0.020(6) Uiso 1 1 d . . .
C11 C 0.3746(2) 0.4343(2) 0.7701(2) 0.0159(4) Uani 1 1 d . . .
H11A H 0.352(3) 0.349(3) 0.690(3) 0.021(6) Uiso 1 1 d . . .
H11B H 0.422(3) 0.408(3) 0.841(3) 0.026(7) Uiso 1 1 d . . .
C12 C 0.2308(2) 0.4622(2) 0.8194(2) 0.0168(4) Uani 1 1 d . . .
C13 C 0.2598(3) 0.5800(3) 0.9575(3) 0.0273(5) Uani 1 1 d . . .
H13A H 0.169(3) 0.593(3) 0.993(3) 0.033(7) Uiso 1 1 d . . .
H13B H 0.319(3) 0.671(3) 0.948(3) 0.031(7) Uiso 1 1 d . . .
H13C H 0.308(3) 0.551(4) 1.029(3) 0.043(9) Uiso 1 1 d . . .
C14 C 0.1336(3) 0.3158(3) 0.8431(3) 0.0260(5) Uani 1 1 d . . .
H14A H 0.045(3) 0.328(3) 0.879(3) 0.030(7) Uiso 1 1 d . . .
H14B H 0.182(3) 0.281(3) 0.916(3) 0.033(7) Uiso 1 1 d . . .
H14C H 0.109(3) 0.239(3) 0.755(3) 0.034(7) Uiso 1 1 d . . .
C15 C 0.1504(2) 0.5110(3) 0.7100(3) 0.0229(4) Uani 1 1 d . . .
H15A H 0.061(3) 0.525(3) 0.737(3) 0.027(7) Uiso 1 1 d . . .
H15B H 0.133(3) 0.438(3) 0.623(3) 0.030(7) Uiso 1 1 d . . .
H15C H 0.207(3) 0.609(3) 0.694(3) 0.027(7) Uiso 1 1 d . . .

loop_
_atom_site_aniso_label
_atom_site_aniso_U_11
_atom_site_aniso_U_22
_atom_site_aniso_U_33
_atom_site_aniso_U_23
_atom_site_aniso_U_13
_atom_site_aniso_U_12
In1 0.01349(7) 0.01140(7) 0.01328(7) 0.00258(5) -0.00027(5) 0.00303(5)
O1 0.0170(7) 0.0118(7) 0.0151(7) 0.0026(5) -0.0003(5) 0.0052(5)
O2 0.0192(7) 0.0128(7) 0.0158(7) 0.0010(5) -0.0013(5) 0.0056(6)
C1 0.0119(8) 0.0131(9) 0.0172(9) 0.0043(7) 0.0027(7) 0.0035(7)
C2 0.0167(9) 0.0133(9) 0.0185(10) 0.0046(8) 0.0014(8) 0.0067(8)
C3 0.0126(9) 0.0111(9) 0.0191(10) 0.0014(8) 0.0037(7) 0.0011(7)
C4 0.0257(11) 0.0177(10) 0.0162(10) 0.0031(8) -0.0014(9) 0.0092(9)
C5 0.0274(11) 0.0149(10) 0.0195(10) -0.0006(8) 0.0008(9) 0.0090(9)
C6 0.0164(9) 0.0131(9) 0.0226(10) 0.0035(8) -0.0001(8) 0.0047(8)
C7 0.0152(9) 0.0137(9) 0.0196(10) 0.0030(8) 0.0010(8) 0.0035(8)
C8 0.0160(10) 0.0174(11) 0.0417(14) 0.0070(10) 0.0017(10) 0.0039(9)
C9 0.0221(11) 0.0179(11) 0.0197(10) 0.0007(8) -0.0006(8) 0.0007(9)
C10 0.0217(11) 0.0177(10) 0.0218(11) 0.0060(9) 0.0008(9) 0.0055(9)
C11 0.0181(9) 0.0140(9) 0.0173(10) 0.0048(8) 0.0023(8) 0.0060(8)
C12 0.0184(9) 0.0134(9) 0.0182(10) 0.0025(8) 0.0050(8) 0.0040(8)
C13 0.0319(13) 0.0247(12) 0.0207(11) -0.0014(10) 0.0101(10) 0.0040(10)
C14 0.0250(11) 0.0194(11) 0.0347(13) 0.0094(10) 0.0123(10) 0.0040(9)
C15 0.0169(10) 0.0209(11) 0.0317(13) 0.0074(10) 0.0008(9) 0.0054(9)

loop_
_geom_bond_atom_site_label_1
_geom_bond_atom_site_label_2
_geom_bond_distance
_geom_bond_site_symmetry_2
_geom_bond_publ_flag
In1 C6 2.169(2) . ?
In1 C11 2.169(2) . ?
In1 O1 2.1953(14) . ?
In1 O2 2.2025(14) . ?
O1 C1 1.288(2) . ?
O2 C3 1.263(2) . ?
C1 C2 1.395(3) . ?
C1 C4 1.498(3) . ?
C2 C3 1.403(3) . ?
C3 C5 1.506(3) . ?
C6 C7 1.539(3) . ?
C7 C10 1.520(3) . ?
C7 C9 1.531(3) . ?
C7 C8 1.532(3) . ?
C11 C12 1.535(3) . ?
C12 C15 1.522(3) . ?
C12 C13 1.529(3) . ?
C12 C14 1.536(3) . ?
